data_2018781
loop_
_publ_author_name
'Gelbrich, Thomas'
'Kahlenberg, Volker'
'Langes, Christoph'
'Griesser, Ulrich J.'

_publ_section_title
;
 Telaprevir: helical chains based on three-point hydrogen-bond connections
;
_journal_coeditor_code FN3124
_journal_issue 2
_journal_name_full 'Acta Crystallographica Section C'
_journal_page_first 179
_journal_page_last 182
_journal_paper_doi 10.1107/S0108270113000954
_journal_volume 69
_journal_year 2013
_chemical_formula_iupac 'C36 H53 N7 O6'
_chemical_formula_moiety 'C36 H53 N7 O6'
_chemical_formula_sum 'C36 H53 N7 O6'
_chemical_formula_weight 679.85
_chemical_name_common telaprevir
_chemical_name_systematic
(1<i>S</i>,3a<i>R</i>,6a<i>S</i>)-2-((2<i>S</i>)-2-{[(2<i>S</i>)-2-Cyclohexyl-2-(pyrazine-2-carbonylamino)acetyl]amino}-3,3-dimethylbutanoyl)-<i>N</i>-[(3<i>S</i>)-1-(cyclopropylamino)-1,2-dioxohexan-3-yl]-3,3a,4,5,6,6a-hexahydro-1<i>H</i>-cyclopenta[<i>c</i>]pyrrole-1-carboxamide
_space_group_IT_number 19
_symmetry_cell_setting orthorhombic
_symmetry_space_group_name_Hall 'P 2ac 2ab'
_symmetry_space_group_name_H-M 'P 21 21 21'
_atom_sites_solution_hydrogens geom
_atom_sites_solution_primary direct
_atom_sites_solution_secondary difmap
_audit_creation_method SHELXL-97
_cell_angle_alpha 90.00
_cell_angle_beta 90.00
_cell_angle_gamma 90.00
_cell_formula_units_Z 8
_cell_length_a 10.4235(2)
_cell_length_b 19.1651(2)
_cell_length_c 37.2907(4)
_cell_measurement_reflns_used 16130
_cell_measurement_temperature 173(2)
_cell_measurement_theta_max 67.2098
_cell_measurement_theta_min 3.3042
_cell_volume 7449.47(18)
_computing_cell_refinement
;
CrysAlis PRO (Agilent, 2011)
;
_computing_data_collection
;
CrysAlis PRO (Agilent, 2011)
;
_computing_data_reduction
;
CrysAlis PRO (Agilent, 2011)
;
_computing_molecular_graphics 'XP in SHELXTL (Bruker, 1998) and Mercury (Bruno <i>et al.</i>, 2002)'
_computing_publication_material 'publCIF (Westrip, 2010)'
_computing_structure_refinement 'SHELXL97 (Sheldrick, 2008)'
_computing_structure_solution 'SIR2004 (Burla <i>et al.</i>, 2005)'
_diffrn_ambient_temperature 173(2)
_diffrn_detector_area_resol_mean 10.3575
_diffrn_measured_fraction_theta_full 0.990
_diffrn_measured_fraction_theta_max 0.990
_diffrn_measurement_device_type 'Agilent Xcalibur Ruby Gemini ultra'
_diffrn_measurement_method '\w scans'
_diffrn_radiation_monochromator mirror
_diffrn_radiation_source 'Enhance Ultra (Cu) X-ray Source'
_diffrn_radiation_type 'Cu K\a'
_diffrn_radiation_wavelength 1.5418
_diffrn_reflns_av_R_equivalents 0.0252
_diffrn_reflns_av_sigmaI/netI 0.0297
_diffrn_reflns_limit_h_max 6
_diffrn_reflns_limit_h_min -12
_diffrn_reflns_limit_k_max 22
_diffrn_reflns_limit_k_min -18
_diffrn_reflns_limit_l_max 43
_diffrn_reflns_limit_l_min -44
_diffrn_reflns_number 28223
_diffrn_reflns_theta_full 67.32
_diffrn_reflns_theta_max 67.32
_diffrn_reflns_theta_min 3.31
_exptl_absorpt_coefficient_mu 0.677
_exptl_absorpt_correction_T_max 1.00000
_exptl_absorpt_correction_T_min 0.86124
_exptl_absorpt_correction_type multi-scan
_exptl_absorpt_process_details
;
(CrysAlis PRO; Agilent, 2011)
;
_exptl_crystal_colour colourless
_exptl_crystal_density_diffrn 1.212
_exptl_crystal_density_method 'not measured'
_exptl_crystal_description block
_exptl_crystal_F_000 2928
_exptl_crystal_size_max 0.10
_exptl_crystal_size_mid 0.10
_exptl_crystal_size_min 0.10
_refine_diff_density_max 0.543
_refine_diff_density_min -0.487
_refine_ls_abs_structure_details 'Flack (1983), 5813 Friedel pairs'
_refine_ls_abs_structure_Flack -0.01(15)
_refine_ls_extinction_method none
_refine_ls_goodness_of_fit_ref 1.033
_refine_ls_hydrogen_treatment mixed
_refine_ls_matrix_type full
_refine_ls_number_parameters 945
_refine_ls_number_reflns 13136
_refine_ls_number_restraints 41
_refine_ls_restrained_S_all 1.059
_refine_ls_R_factor_all 0.0493
_refine_ls_R_factor_gt 0.0469
_refine_ls_shift/su_max 0.044
_refine_ls_shift/su_mean 0.001
_refine_ls_structure_factor_coef Fsqd
_refine_ls_weighting_details 'calc w=1/[\s^2^(Fo^2^)+(0.0608P)^2^+2.7241P] where P=(Fo^2^+2Fc^2^)/3'
_refine_ls_weighting_scheme calc
_refine_ls_wR_factor_gt 0.1192
_refine_ls_wR_factor_ref 0.1214
_reflns_number_gt 12517
_reflns_number_total 13136
_reflns_threshold_expression I>2sigma(I)
_cod_data_source_file fn3124.cif
_cod_data_source_block I
_cod_database_code 2018781
_cod_database_fobs_code 2018781

loop_
_symmetry_equiv_pos_as_xyz
'x, y, z'
'-x+1/2, -y, z+1/2'
'x+1/2, -y+1/2, -z'
'-x, y+1/2, -z+1/2'

loop_
_atom_site_type_symbol
_atom_site_label
_atom_site_fract_x
_atom_site_fract_y
_atom_site_fract_z
_atom_site_U_iso_or_equiv
_atom_site_adp_type
_atom_site_calc_flag
_atom_site_refinement_flags
_atom_site_occupancy
_atom_site_symmetry_multiplicity
_atom_site_disorder_assembly
_atom_site_disorder_group
N N1 0.0728(2) 0.53650(10) 0.30074(5) 0.0390(4) Uani d . 1 1 B .
C C2 -0.0004(3) 0.60079(13) 0.29304(6) 0.0464(6) Uani d . 1 1 B .
H H2A 0.0586 0.6403 0.2885 0.056 Uiso calc R 1 1 . .
H H2B -0.0567 0.6129 0.3135 0.056 Uiso calc R 1 1 . .
C C3 -0.0812(4) 0.58467(17) 0.25927(9) 0.0798(11) Uani d D 1 1 . .
H H3A -0.0498 0.6144 0.2391 0.096 Uiso calc PR 0.70 1 A 1
H H3C -0.0758 0.6187 0.2390 0.096 Uiso calc PR 0.30 1 A 2
C C4 -0.0516(3) 0.50794(16) 0.25055(7) 0.0642(8) Uani d D 1 1 B .
H H4A -0.0425 0.5018 0.2240 0.077 Uiso calc R 1 1 . .
C C5 0.0751(3) 0.49116(13) 0.26902(6) 0.0498(6) Uani d . 1 1 . .
H H5A 0.0811 0.4407 0.2757 0.060 Uiso calc R 1 1 B .
C C6 -0.2212(5) 0.5888(3) 0.26053(17) 0.095(2) Uani d PD 0.70 1 B 1
H H6A -0.2591 0.5885 0.2362 0.114 Uiso calc PR 0.70 1 B 1
H H6B -0.2506 0.6309 0.2736 0.114 Uiso calc PR 0.70 1 B 1
C C7 -0.2524(5) 0.5227(3) 0.28089(15) 0.0801(16) Uani d PD 0.70 1 B 1
H H7A -0.3441 0.5104 0.2782 0.096 Uiso calc PR 0.70 1 B 1
H H7B -0.2329 0.5282 0.3067 0.096 Uiso calc PR 0.70 1 B 1
C C6" -0.2154(9) 0.5751(8) 0.2774(3) 0.103(6) Uiso d PD 0.30 1 B 2
H H6"1 -0.2037 0.5684 0.3035 0.124 Uiso calc PR 0.30 1 B 2
H H6"2 -0.2670 0.6179 0.2737 0.124 Uiso calc PR 0.30 1 B 2
C C7" -0.2863(9) 0.5136(5) 0.2621(4) 0.070(3) Uiso d PD 0.30 1 B 2
H H7"1 -0.3173 0.5213 0.2373 0.084 Uiso calc PR 0.30 1 B 2
H H7"2 -0.3571 0.4971 0.2777 0.084 Uiso calc PR 0.30 1 B 2
C C8 -0.1668(3) 0.46703(17) 0.26398(9) 0.0683(8) Uani d D 1 1 . .
H H8A -0.1407 0.4317 0.2819 0.082 Uiso calc PR 0.70 1 B 1
H H8B -0.2113 0.4433 0.2439 0.082 Uiso calc PR 0.70 1 B 1
H H8E -0.1520 0.4518 0.2890 0.082 Uiso calc PR 0.30 1 B 2
H H8F -0.1794 0.4250 0.2490 0.082 Uiso calc PR 0.30 1 B 2
C C9 0.1424(2) 0.52069(11) 0.32993(6) 0.0373(5) Uani d . 1 1 . .
O O10 0.19418(19) 0.46308(8) 0.33352(5) 0.0488(4) Uani d . 1 1 B .
C C11 0.1884(4) 0.51414(15) 0.24649(7) 0.0634(9) Uani d . 1 1 B .
O O12 0.1943(4) 0.57364(12) 0.23480(10) 0.1319(16) Uani d . 1 1 . .
C C13 0.1568(2) 0.57630(11) 0.35896(6) 0.0343(4) Uani d . 1 1 B .
H H13A 0.0956 0.6151 0.3535 0.041 Uiso calc R 1 1 . .
N N14 0.11817(17) 0.54416(10) 0.39263(5) 0.0325(4) Uani d D 1 1 . .
H H14A 0.147(2) 0.5030(10) 0.3965(7) 0.039 Uiso d D 1 1 . .
C C15 0.0243(2) 0.57084(11) 0.41327(6) 0.0358(5) Uani d . 1 1 B .
O O16 -0.01760(18) 0.63017(9) 0.41015(5) 0.0491(4) Uani d . 1 1 . .
N N17 0.2797(2) 0.46714(13) 0.23969(6) 0.0488(5) Uani d D 1 1 . .
H H17A 0.263(3) 0.4230(10) 0.2425(9) 0.059 Uiso d D 1 1 . .
C C18 0.3843(2) 0.49098(17) 0.21745(8) 0.0601(8) Uani d D 1 1 B .
H H18A 0.4154 0.5349 0.2291 0.072 Uiso calc PR 0.75 1 C 1
H H18C 0.4475 0.5231 0.2290 0.072 Uiso calc PR 0.25 1 C 2
C C19 0.4950(3) 0.44265(17) 0.21843(8) 0.0486(8) Uani d PD 0.75 1 B 1
H H19A 0.5177 0.4324 0.2437 0.058 Uiso calc PR 0.75 1 B 1
H H19B 0.5700 0.4651 0.2069 0.058 Uiso calc PR 0.75 1 B 1
C C20 0.4640(3) 0.3755(2) 0.19920(10) 0.0600(11) Uani d PD 0.75 1 B 1
H H20A 0.4458 0.3861 0.1737 0.072 Uiso calc PR 0.75 1 B 1
H H20B 0.3853 0.3553 0.2098 0.072 Uiso calc PR 0.75 1 B 1
C C19" 0.440(2) 0.4259(7) 0.1987(3) 0.113(7) Uiso d PD 0.25 1 B 2
H H19E 0.3690 0.4013 0.1865 0.136 Uiso calc PR 0.25 1 B 2
H H19F 0.5005 0.4419 0.1799 0.136 Uiso calc PR 0.25 1 B 2
C C20" 0.5100(12) 0.3734(5) 0.2223(3) 0.060(3) Uiso d PD 0.25 1 B 2
H H20E 0.5737 0.3983 0.2373 0.072 Uiso calc PR 0.25 1 B 2
H H20F 0.4474 0.3509 0.2386 0.072 Uiso calc PR 0.25 1 B 2
C C21 0.5761(4) 0.3190(2) 0.20114(11) 0.0895(12) Uani d D 1 1 . .
H H21A 0.6511 0.3362 0.1879 0.134 Uiso calc R 1 1 B 1
H H21B 0.5466 0.2752 0.1904 0.134 Uiso calc R 1 1 B 1
H H21C 0.5996 0.3110 0.2263 0.134 Uiso calc R 1 1 B 1
C C22 0.2951(2) 0.60730(14) 0.36020(8) 0.0508(6) Uani d . 1 1 . .
C C23 0.3922(3) 0.55447(16) 0.37503(10) 0.0615(8) Uani d . 1 1 B .
H H23A 0.4775 0.5759 0.3759 0.092 Uiso calc R 1 1 . .
H H23B 0.3946 0.5134 0.3594 0.092 Uiso calc R 1 1 . .
H H23C 0.3664 0.5404 0.3992 0.092 Uiso calc R 1 1 . .
C C24 -0.0348(2) 0.51973(12) 0.43960(6) 0.0390(5) Uani d . 1 1 . .
H H24A 0.0249 0.4795 0.4431 0.047 Uiso calc R 1 1 B .
N N25 -0.0553(2) 0.55455(11) 0.47392(5) 0.0422(5) Uani d D 1 1 B .
H H25A -0.102(3) 0.5912(12) 0.4741(8) 0.051 Uiso d D 1 1 . .
C C26 0.0054(2) 0.53653(12) 0.50375(6) 0.0371(5) Uani d . 1 1 . .
O O27 0.0840(2) 0.48900(11) 0.50562(5) 0.0617(5) Uani d . 1 1 B .
C C28 0.3332(2) 0.51327(12) 0.18145(6) 0.0356(5) Uani d . 1 1 . .
O O29 0.2469(2) 0.48357(11) 0.16733(5) 0.0610(6) Uani d . 1 1 B .
C C30 0.2901(3) 0.67083(16) 0.38481(12) 0.0758(10) Uani d . 1 1 B .
H H30A 0.2625 0.6564 0.4088 0.114 Uiso calc R 1 1 . .
H H30B 0.2291 0.7049 0.3752 0.114 Uiso calc R 1 1 . .
H H30C 0.3755 0.6920 0.3863 0.114 Uiso calc R 1 1 . .
C C31 0.3347(3) 0.6292(2) 0.32224(10) 0.0768(10) Uani d . 1 1 B .
H H31A 0.4189 0.6518 0.3231 0.115 Uiso calc R 1 1 . .
H H31B 0.2712 0.6619 0.3126 0.115 Uiso calc R 1 1 . .
H H31C 0.3391 0.5879 0.3068 0.115 Uiso calc R 1 1 . .
C C32 -0.1638(3) 0.49272(15) 0.42396(6) 0.0476(6) Uani d . 1 1 B .
H H32A -0.2262 0.5324 0.4240 0.057 Uiso calc R 1 1 . .
C C33 -0.1492(3) 0.46724(16) 0.38500(7) 0.0516(6) Uani d . 1 1 . .
H H33A -0.1202 0.5065 0.3698 0.062 Uiso calc R 1 1 B .
H H33B -0.0830 0.4303 0.3840 0.062 Uiso calc R 1 1 . .
C C34 -0.2755(3) 0.4387(2) 0.37041(9) 0.0770(10) Uani d . 1 1 B .
H H34A -0.3393 0.4769 0.3691 0.092 Uiso calc R 1 1 . .
H H34B -0.2619 0.4206 0.3458 0.092 Uiso calc R 1 1 . .
C C35 -0.3268(4) 0.3812(3) 0.39390(10) 0.1020(16) Uani d . 1 1 . .
H H35A -0.2660 0.3415 0.3938 0.122 Uiso calc R 1 1 B .
H H35B -0.4096 0.3645 0.3841 0.122 Uiso calc R 1 1 . .
C C36 -0.3460(4) 0.4064(3) 0.43192(10) 0.0934(14) Uani d . 1 1 B .
H H36A -0.3774 0.3675 0.4470 0.112 Uiso calc R 1 1 . .
H H36B -0.4115 0.4438 0.4323 0.112 Uiso calc R 1 1 . .
C C37 -0.2189(3) 0.43455(17) 0.44743(8) 0.0616(8) Uani d . 1 1 . .
H H37A -0.2340 0.4527 0.4719 0.074 Uiso calc R 1 1 B .
H H37B -0.1560 0.3960 0.4491 0.074 Uiso calc R 1 1 . .
C C38 -0.0283(2) 0.57804(12) 0.53665(6) 0.0356(5) Uani d . 1 1 B .
N N39 -0.1136(2) 0.62872(11) 0.53344(5) 0.0434(5) Uani d . 1 1 . .
C C40 -0.1449(3) 0.66146(14) 0.56383(7) 0.0496(6) Uani d . 1 1 B .
H H40A -0.2057 0.6983 0.5629 0.060 Uiso calc R 1 1 . .
C C41 -0.0923(2) 0.64377(14) 0.59650(7) 0.0455(6) Uani d . 1 1 . .
H H41A -0.1206 0.6676 0.6174 0.055 Uiso calc R 1 1 B .
N N42 -0.0042(3) 0.59495(14) 0.59967(6) 0.0612(6) Uani d . 1 1 B .
C C43 0.0271(3) 0.56248(17) 0.56928(7) 0.0592(7) Uani d . 1 1 . .
H H43A 0.0906 0.5270 0.5701 0.071 Uiso calc R 1 1 B .
C C44 0.3997(2) 0.57478(12) 0.16325(6) 0.0355(5) Uani d . 1 1 B .
O O45 0.48539(17) 0.60658(10) 0.17897(5) 0.0517(4) Uani d . 1 1 . .
N N46 0.35535(19) 0.58837(10) 0.13061(5) 0.0367(4) Uani d D 1 1 . .
H H46A 0.289(2) 0.5642(13) 0.1228(7) 0.044 Uiso d D 1 1 . .
C C47 0.4075(2) 0.64312(12) 0.10902(5) 0.0398(5) Uani d D 1 1 B .
H H47 0.486(2) 0.6652(14) 0.1185(7) 0.048 Uiso d D 1 1 . .
C C48 0.3206(3) 0.68761(17) 0.08706(10) 0.0833(12) Uani d D 1 1 B 1
H H48A 0.3418 0.7378 0.0849 0.100 Uiso calc R 1 1 B 1
H H48B 0.2277 0.6769 0.0875 0.100 Uiso calc R 1 1 B 1
C C49 0.4078(3) 0.63640(15) 0.06921(6) 0.0630(8) Uani d D 1 1 B 1
H H49A 0.3688 0.5940 0.0587 0.076 Uiso calc R 1 1 B 1
H H49B 0.4828 0.6549 0.0560 0.076 Uiso calc R 1 1 B 1
N N1' 0.48615(19) 0.51474(10) 0.54763(5) 0.0380(4) Uani d . 1 1 E .
C C2' 0.6024(3) 0.54288(17) 0.53076(7) 0.0564(7) Uani d . 1 1 E .
H H2C 0.6623 0.5049 0.5241 0.068 Uiso calc R 1 1 . .
H H2D 0.6469 0.5757 0.5471 0.068 Uiso calc R 1 1 . .
C C3' 0.5531(3) 0.58036(15) 0.49757(8) 0.0620(8) Uani d D 1 1 . .
H H3B 0.6082 0.5716 0.4761 0.074 Uiso calc PR 0.70 1 D 1
H H3D 0.6020 0.5590 0.4773 0.074 Uiso calc PR 0.30 1 D 2
C C4' 0.4129(3) 0.55572(14) 0.49185(7) 0.0541(7) Uani d D 1 1 E .
H H4B 0.4015 0.5357 0.4673 0.065 Uiso calc R 1 1 . .
C C5' 0.3889(2) 0.49945(12) 0.52087(6) 0.0387(5) Uani d . 1 1 . .
H H5B 0.3011 0.5049 0.5314 0.046 Uiso calc R 1 1 E .
C C6' 0.5425(5) 0.6599(2) 0.50670(15) 0.0716(14) Uani d PD 0.70 1 E 1
H H6C 0.5337 0.6676 0.5328 0.086 Uiso calc PR 0.70 1 E 1
H H6D 0.6175 0.6862 0.4977 0.086 Uiso calc PR 0.70 1 E 1
C C7' 0.4220(5) 0.6793(2) 0.48695(14) 0.0737(15) Uani d PD 0.70 1 E 1
H H7C 0.3887 0.7250 0.4951 0.088 Uiso calc PR 0.70 1 E 1
H H7D 0.4369 0.6812 0.4607 0.088 Uiso calc PR 0.70 1 E 1
C C7X 0.4223(10) 0.6791(6) 0.5078(4) 0.074(3) Uiso d PD 0.30 1 E 2
H H7X1 0.3923 0.7257 0.4999 0.088 Uiso calc PR 0.30 1 E 2
H H7X2 0.4377 0.6794 0.5340 0.088 Uiso calc PR 0.30 1 E 2
C C6X 0.5372(12) 0.6549(4) 0.4872(4) 0.072(3) Uiso d PD 0.30 1 E 2
H H6X1 0.5225 0.6593 0.4610 0.086 Uiso calc PR 0.30 1 E 2
H H6X2 0.6141 0.6824 0.4937 0.086 Uiso calc PR 0.30 1 E 2
C C8' 0.3315(4) 0.62128(15) 0.49655(10) 0.0726(9) Uani d D 1 1 . .
H H8C 0.2564 0.6207 0.4803 0.087 Uiso calc PR 0.70 1 E 1
H H8D 0.3011 0.6259 0.5216 0.087 Uiso calc PR 0.70 1 E 1
H H8G 0.2884 0.6335 0.4737 0.087 Uiso calc PR 0.30 1 E 2
H H8H 0.2651 0.6137 0.5151 0.087 Uiso calc PR 0.30 1 E 2
C C9' 0.4661(2) 0.49805(11) 0.58208(5) 0.0321(4) Uani d . 1 1 . .
O O10' 0.36367(15) 0.47171(9) 0.59162(4) 0.0411(4) Uani d . 1 1 E .
C C11' 0.4068(2) 0.42538(12) 0.50599(6) 0.0385(5) Uani d . 1 1 E .
O O12' 0.50772(18) 0.39389(10) 0.50909(5) 0.0533(5) Uani d . 1 1 . .
C C13' 0.5699(2) 0.51505(11) 0.60970(6) 0.0333(4) Uani d . 1 1 E .
H H13B 0.6346 0.5461 0.5980 0.040 Uiso calc R 1 1 . .
N N14' 0.50505(17) 0.55509(9) 0.63766(5) 0.0326(4) Uani d D 1 1 . .
H H14B 0.4269(18) 0.5423(13) 0.6439(7) 0.039 Uiso d D 1 1 . .
C C15' 0.5415(2) 0.62015(11) 0.64667(6) 0.0334(4) Uani d . 1 1 E .
O O16' 0.64389(16) 0.64679(9) 0.63770(5) 0.0473(4) Uani d . 1 1 . .
N N17' 0.3033(2) 0.40082(10) 0.48863(5) 0.0394(4) Uani d D 1 1 . .
H H17B 0.234(2) 0.4248(14) 0.4888(8) 0.047 Uiso d D 1 1 . .
C C18' 0.3089(2) 0.33856(11) 0.46639(6) 0.0361(5) Uani d . 1 1 E .
H H18B 0.3994 0.3212 0.4669 0.043 Uiso calc R 1 1 . .
C C19' 0.2224(3) 0.27912(13) 0.48060(7) 0.0493(6) Uani d . 1 1 . .
H H19C 0.2438 0.2360 0.4673 0.059 Uiso calc R 1 1 E .
H H19D 0.2441 0.2710 0.5061 0.059 Uiso calc R 1 1 . .
C C20' 0.0793(3) 0.29072(16) 0.47792(8) 0.0579(7) Uani d . 1 1 E .
H H20C 0.0369 0.2653 0.4978 0.069 Uiso calc R 1 1 . .
H H20D 0.0616 0.3411 0.4813 0.069 Uiso calc R 1 1 . .
C C21' 0.0204(3) 0.26767(18) 0.44302(10) 0.0702(9) Uani d . 1 1 . .
H H21D 0.0566 0.2952 0.4233 0.105 Uiso calc R 1 1 E .
H H21E -0.0727 0.2747 0.4439 0.105 Uiso calc R 1 1 . .
H H21F 0.0389 0.2181 0.4391 0.105 Uiso calc R 1 1 . .
C C22' 0.6407(2) 0.44962(12) 0.62412(7) 0.0426(5) Uani d . 1 1 . .
C C23' 0.7093(3) 0.41432(16) 0.59235(8) 0.0584(7) Uani d . 1 1 E .
H H23D 0.7555 0.3730 0.6009 0.088 Uiso calc R 1 1 . .
H H23E 0.7704 0.4472 0.5816 0.088 Uiso calc R 1 1 . .
H H23F 0.6459 0.4004 0.5743 0.088 Uiso calc R 1 1 . .
C C24' 0.4442(2) 0.66178(11) 0.66828(6) 0.0324(4) Uani d . 1 1 . .
H H24B 0.3757 0.6296 0.6772 0.039 Uiso calc R 1 1 E .
N N25' 0.51102(19) 0.69230(10) 0.69904(5) 0.0357(4) Uani d D 1 1 E .
H H25B 0.5870(19) 0.7095(14) 0.6964(7) 0.043 Uiso d D 1 1 . .
C C26' 0.4643(2) 0.69027(11) 0.73234(6) 0.0380(5) Uani d . 1 1 . .
O O27' 0.35811(17) 0.66600(9) 0.74010(4) 0.0460(4) Uani d . 1 1 E .
C C28' 0.2787(2) 0.35851(11) 0.42816(6) 0.0346(5) Uani d . 1 1 . .
O O29' 0.22296(19) 0.41126(9) 0.42032(4) 0.0484(4) Uani d . 1 1 E .
C C30' 0.5513(3) 0.39798(14) 0.64221(9) 0.0566(7) Uani d . 1 1 E .
H H30D 0.6019 0.3607 0.6534 0.085 Uiso calc R 1 1 . .
H H30E 0.4933 0.3778 0.6243 0.085 Uiso calc R 1 1 . .
H H30F 0.5010 0.4221 0.6606 0.085 Uiso calc R 1 1 . .
C C31' 0.7421(3) 0.47455(16) 0.65120(8) 0.0550(7) Uani d . 1 1 E .
H H31D 0.6996 0.4987 0.6711 0.082 Uiso calc R 1 1 . .
H H31E 0.8017 0.5066 0.6393 0.082 Uiso calc R 1 1 . .
H H31F 0.7895 0.4342 0.6605 0.082 Uiso calc R 1 1 . .
C C32' 0.3830(2) 0.71760(11) 0.64401(6) 0.0332(4) Uani d . 1 1 E .
H H32B 0.4524 0.7496 0.6355 0.040 Uiso calc R 1 1 . .
C C33' 0.3191(2) 0.68447(12) 0.61103(6) 0.0407(5) Uani d . 1 1 . .
H H33C 0.2533 0.6506 0.6190 0.049 Uiso calc R 1 1 E .
H H33D 0.3844 0.6588 0.5970 0.049 Uiso calc R 1 1 . .
C C34' 0.2563(3) 0.74002(14) 0.58718(7) 0.0510(6) Uani d . 1 1 E .
H H34C 0.3236 0.7703 0.5768 0.061 Uiso calc R 1 1 . .
H H34D 0.2108 0.7168 0.5671 0.061 Uiso calc R 1 1 . .
C C35' 0.1619(3) 0.78455(16) 0.60818(9) 0.0585(7) Uani d . 1 1 . .
H H35C 0.0886 0.7553 0.6159 0.070 Uiso calc R 1 1 E .
H H35D 0.1281 0.8219 0.5925 0.070 Uiso calc R 1 1 . .
C C36' 0.2247(2) 0.81735(14) 0.64107(8) 0.0492(6) Uani d . 1 1 E .
H H36C 0.1596 0.8435 0.6550 0.059 Uiso calc R 1 1 . .
H H36D 0.2919 0.8506 0.6333 0.059 Uiso calc R 1 1 . .
C C37' 0.2846(2) 0.76105(12) 0.66480(7) 0.0401(5) Uani d . 1 1 . .
H H37C 0.2163 0.7300 0.6740 0.048 Uiso calc R 1 1 E .
H H37D 0.3272 0.7833 0.6856 0.048 Uiso calc R 1 1 . .
C C38' 0.5495(2) 0.71968(12) 0.76108(6) 0.0407(5) Uani d . 1 1 E .
N N39' 0.6574(2) 0.75143(10) 0.75107(6) 0.0457(5) Uani d . 1 1 . .
C C40' 0.7306(3) 0.77649(14) 0.77768(8) 0.0577(7) Uani d . 1 1 E .
H H40B 0.8076 0.8005 0.7720 0.069 Uiso calc R 1 1 . .
C C41' 0.6967(4) 0.76827(17) 0.81312(9) 0.0666(9) Uani d . 1 1 . .
H H41B 0.7522 0.7864 0.8310 0.080 Uiso calc R 1 1 E .
N N42' 0.5897(3) 0.73603(18) 0.82344(7) 0.0737(8) Uani d . 1 1 E .
C C43' 0.5152(3) 0.71171(17) 0.79678(7) 0.0597(7) Uani d . 1 1 . .
H H43B 0.4373 0.6885 0.8025 0.072 Uiso calc R 1 1 E .
C C44' 0.3247(2) 0.30757(12) 0.39909(6) 0.0376(5) Uani d . 1 1 E .
O O45' 0.37763(19) 0.25352(9) 0.40765(5) 0.0517(4) Uani d . 1 1 . .
N N46' 0.3013(2) 0.32886(11) 0.36574(5) 0.0449(5) Uani d D 1 1 . .
H H46B 0.265(3) 0.3693(11) 0.3622(8) 0.054 Uiso d D 1 1 . .
C C47' 0.3331(3) 0.28463(15) 0.33622(6) 0.0625(8) Uani d D 1 1 E .
H H47' 0.281(3) 0.2397(13) 0.3323(9) 0.075 Uiso d D 1 1 . .
C C48' 0.3582(3) 0.31742(19) 0.30076(6) 0.0725(10) Uani d D 1 1 E 1
H H48C 0.3554 0.3690 0.2993 0.087 Uiso calc R 1 1 E 1
H H48D 0.3273 0.2927 0.2791 0.087 Uiso calc R 1 1 E 1
C C49' 0.4654(3) 0.2850(2) 0.32146(8) 0.0812(11) Uani d D 1 1 E 1
H H49C 0.5007 0.2402 0.3126 0.097 Uiso calc R 1 1 E 1
H H49D 0.5289 0.3164 0.3328 0.097 Uiso calc R 1 1 E 1

loop_
_atom_site_aniso_label
_atom_site_aniso_U_11
_atom_site_aniso_U_22
_atom_site_aniso_U_33
_atom_site_aniso_U_12
_atom_site_aniso_U_13
_atom_site_aniso_U_23
N1 0.0544(11) 0.0324(9) 0.0301(9) 0.0013(9) 0.0064(8) -0.0016(7)
C2 0.0634(16) 0.0387(12) 0.0371(12) 0.0048(12) -0.0021(12) 0.0010(10)
C3 0.136(3) 0.0502(17) 0.0534(18) 0.0016(19) -0.036(2) 0.0030(14)
C4 0.107(3) 0.0581(17) 0.0277(11) -0.0055(17) -0.0083(14) -0.0066(11)
C5 0.0782(18) 0.0377(12) 0.0334(12) -0.0072(13) 0.0189(12) -0.0037(10)
C6 0.114(5) 0.077(3) 0.094(4) 0.040(3) -0.078(4) -0.031(3)
C7 0.068(3) 0.086(4) 0.086(4) 0.005(3) -0.031(3) -0.033(3)
C8 0.072(2) 0.0614(18) 0.071(2) -0.0002(16) -0.0127(16) -0.0153(16)
C9 0.0436(12) 0.0322(11) 0.0360(11) -0.0002(10) 0.0108(10) 0.0035(9)
O10 0.0681(11) 0.0338(8) 0.0445(9) 0.0125(8) 0.0098(8) 0.0038(7)
C11 0.101(2) 0.0461(15) 0.0426(14) -0.0201(16) 0.0316(16) -0.0081(12)
O12 0.211(4) 0.0433(12) 0.142(3) -0.0148(17) 0.129(3) -0.0059(14)
C13 0.0372(11) 0.0299(10) 0.0359(11) 0.0010(9) -0.0002(9) 0.0043(9)
N14 0.0367(9) 0.0286(9) 0.0322(9) 0.0034(8) -0.0026(7) 0.0020(7)
C15 0.0407(11) 0.0359(11) 0.0307(10) 0.0072(9) -0.0059(9) -0.0048(8)
O16 0.0606(11) 0.0391(9) 0.0476(9) 0.0162(8) 0.0020(8) -0.0013(7)
N17 0.0398(11) 0.0668(14) 0.0398(11) -0.0145(11) -0.0058(9) 0.0194(10)
C18 0.0348(12) 0.086(2) 0.0594(16) -0.0057(13) -0.0031(12) 0.0357(15)
C19 0.0403(16) 0.071(2) 0.0350(16) -0.0048(16) -0.0080(13) 0.0072(15)
C20 0.0313(16) 0.108(3) 0.0403(18) -0.0025(19) 0.0071(14) -0.024(2)
C21 0.069(2) 0.119(3) 0.081(2) 0.021(2) -0.0050(19) 0.002(2)
C22 0.0399(13) 0.0440(13) 0.0686(17) -0.0072(11) -0.0021(12) 0.0116(12)
C23 0.0391(13) 0.0587(17) 0.087(2) -0.0028(12) -0.0047(14) 0.0167(15)
C24 0.0464(12) 0.0419(12) 0.0287(10) 0.0098(10) 0.0031(9) -0.0054(9)
N25 0.0502(11) 0.0450(11) 0.0312(9) 0.0168(9) -0.0010(8) -0.0073(8)
C26 0.0380(11) 0.0418(12) 0.0314(11) 0.0026(10) 0.0014(9) -0.0044(9)
O27 0.0711(12) 0.0736(13) 0.0403(9) 0.0373(11) -0.0089(9) -0.0155(9)
C28 0.0354(11) 0.0400(12) 0.0315(11) -0.0017(10) 0.0042(9) 0.0002(9)
O29 0.0705(12) 0.0744(13) 0.0382(9) -0.0406(11) -0.0130(9) 0.0123(9)
C30 0.0609(18) 0.0494(16) 0.117(3) -0.0139(15) -0.0211(19) -0.0105(18)
C31 0.0531(17) 0.086(2) 0.091(2) -0.0172(17) 0.0094(17) 0.038(2)
C32 0.0483(13) 0.0576(15) 0.0368(12) -0.0016(12) 0.0082(10) -0.0083(11)
C33 0.0498(14) 0.0704(17) 0.0347(12) -0.0115(13) 0.0024(11) -0.0067(11)
C34 0.0666(19) 0.113(3) 0.0517(17) -0.032(2) -0.0003(15) -0.0167(18)
C35 0.093(3) 0.147(4) 0.066(2) -0.069(3) 0.019(2) -0.032(2)
C36 0.078(2) 0.131(4) 0.070(2) -0.050(3) 0.0282(19) -0.021(2)
C37 0.0679(18) 0.0686(18) 0.0482(15) -0.0100(15) 0.0203(14) -0.0085(14)
C38 0.0352(11) 0.0384(11) 0.0333(11) -0.0031(9) 0.0042(9) -0.0055(9)
N39 0.0480(11) 0.0427(11) 0.0394(10) 0.0027(9) 0.0027(9) -0.0079(8)
C40 0.0509(14) 0.0504(14) 0.0475(14) 0.0047(12) 0.0062(12) -0.0167(11)
C41 0.0449(13) 0.0547(15) 0.0369(12) -0.0106(12) 0.0117(10) -0.0159(11)
N42 0.0752(16) 0.0740(16) 0.0343(11) 0.0088(14) 0.0026(11) -0.0131(10)
C43 0.0703(18) 0.0688(18) 0.0386(13) 0.0233(15) -0.0043(13) -0.0096(12)
C44 0.0328(11) 0.0390(11) 0.0345(11) -0.0021(9) 0.0019(9) 0.0002(9)
O45 0.0441(9) 0.0645(11) 0.0465(9) -0.0215(9) -0.0086(8) 0.0085(8)
N46 0.0371(10) 0.0404(10) 0.0325(9) -0.0090(8) 0.0001(8) -0.0003(8)
C47 0.0459(13) 0.0373(12) 0.0361(11) -0.0092(10) 0.0022(10) 0.0030(9)
C48 0.065(2) 0.069(2) 0.116(3) 0.0045(17) 0.002(2) 0.051(2)
C49 0.099(2) 0.0548(16) 0.0350(13) -0.0247(17) -0.0038(14) 0.0080(11)
N1' 0.0426(10) 0.0425(10) 0.0289(9) -0.0096(9) 0.0026(8) -0.0018(7)
C2' 0.0591(16) 0.0726(18) 0.0375(13) -0.0256(15) 0.0078(12) 0.0028(12)
C3' 0.079(2) 0.0585(17) 0.0484(15) -0.0040(15) 0.0216(15) 0.0100(13)
C4' 0.088(2) 0.0445(14) 0.0301(11) -0.0069(14) -0.0047(13) 0.0008(10)
C5' 0.0493(13) 0.0381(12) 0.0286(10) -0.0013(10) -0.0006(10) -0.0021(9)
C6' 0.106(4) 0.050(2) 0.058(3) -0.028(3) -0.011(3) 0.006(2)
C7' 0.123(5) 0.041(2) 0.058(3) -0.006(3) -0.006(3) 0.0090(19)
C8' 0.085(2) 0.0529(17) 0.080(2) 0.0025(17) -0.0115(19) 0.0186(16)
C9' 0.0375(11) 0.0290(10) 0.0299(10) 0.0002(9) 0.0026(9) -0.0028(8)
O10' 0.0364(8) 0.0559(10) 0.0309(7) -0.0131(7) 0.0027(6) -0.0013(7)
C11' 0.0466(13) 0.0406(12) 0.0284(10) -0.0022(10) 0.0026(9) -0.0017(9)
O12' 0.0443(10) 0.0596(11) 0.0559(11) 0.0083(9) -0.0066(8) -0.0174(9)
C13' 0.0330(10) 0.0338(11) 0.0331(10) -0.0041(9) 0.0023(9) -0.0042(8)
N14' 0.0330(9) 0.0331(9) 0.0316(9) -0.0058(7) 0.0013(7) -0.0039(7)
C15' 0.0337(11) 0.0330(11) 0.0334(10) -0.0025(9) -0.0033(9) -0.0011(9)
O16' 0.0358(8) 0.0418(9) 0.0644(11) -0.0089(7) 0.0090(8) -0.0141(8)
N17' 0.0418(10) 0.0379(10) 0.0387(10) 0.0080(9) -0.0045(9) -0.0091(8)
C18' 0.0429(12) 0.0336(11) 0.0319(11) 0.0047(9) -0.0018(9) -0.0032(9)
C19' 0.0683(17) 0.0376(12) 0.0420(13) -0.0008(12) 0.0055(12) 0.0013(10)
C20' 0.0649(18) 0.0500(15) 0.0588(16) -0.0089(14) 0.0158(14) -0.0058(13)
C21' 0.0665(19) 0.0605(18) 0.084(2) -0.0078(16) -0.0008(17) -0.0160(16)
C22' 0.0403(12) 0.0383(12) 0.0492(13) 0.0047(10) -0.0046(10) -0.0058(10)
C23' 0.0585(16) 0.0543(16) 0.0623(17) 0.0178(13) -0.0017(14) -0.0132(13)
C24' 0.0339(10) 0.0320(10) 0.0314(10) -0.0054(9) -0.0014(8) -0.0048(8)
N25' 0.0389(10) 0.0340(9) 0.0341(9) -0.0050(8) -0.0014(8) -0.0061(7)
C26' 0.0467(13) 0.0301(10) 0.0371(12) 0.0030(10) -0.0044(10) -0.0049(9)
O27' 0.0501(10) 0.0523(10) 0.0355(8) -0.0084(8) 0.0038(7) -0.0048(7)
C28' 0.0385(11) 0.0293(11) 0.0361(11) 0.0033(9) 0.0019(9) -0.0028(9)
O29' 0.0699(12) 0.0377(9) 0.0375(8) 0.0198(8) 0.0027(8) 0.0011(7)
C30' 0.0590(16) 0.0385(13) 0.0723(18) 0.0010(12) -0.0090(14) 0.0145(13)
C31' 0.0464(14) 0.0591(16) 0.0594(16) 0.0080(13) -0.0127(13) -0.0015(13)
C32' 0.0330(10) 0.0329(10) 0.0337(11) -0.0039(8) -0.0002(9) -0.0044(9)
C33' 0.0440(12) 0.0393(12) 0.0388(12) -0.0028(10) -0.0096(10) -0.0041(10)
C34' 0.0574(15) 0.0462(14) 0.0494(14) -0.0015(12) -0.0196(12) -0.0015(12)
C35' 0.0451(15) 0.0530(15) 0.0774(19) 0.0023(12) -0.0183(14) 0.0037(14)
C36' 0.0408(13) 0.0424(13) 0.0642(16) 0.0058(11) 0.0031(12) -0.0010(12)
C37' 0.0397(12) 0.0367(12) 0.0440(12) -0.0014(10) 0.0068(10) -0.0016(10)
C38' 0.0505(13) 0.0316(11) 0.0400(12) 0.0076(10) -0.0085(10) -0.0085(9)
N39' 0.0511(12) 0.0351(10) 0.0510(12) 0.0011(9) -0.0176(10) -0.0034(9)
C40' 0.0592(16) 0.0453(14) 0.0684(18) 0.0032(13) -0.0284(14) -0.0079(13)
C41' 0.075(2) 0.0677(19) 0.0570(17) 0.0165(17) -0.0329(16) -0.0256(15)
N42' 0.0776(19) 0.098(2) 0.0457(14) 0.0152(17) -0.0155(13) -0.0275(14)
C43' 0.0621(17) 0.0754(19) 0.0415(14) 0.0083(15) -0.0063(13) -0.0169(13)
C44' 0.0422(12) 0.0334(11) 0.0374(12) 0.0044(10) 0.0027(9) -0.0036(9)
O45' 0.0705(12) 0.0386(9) 0.0459(9) 0.0198(9) 0.0060(9) -0.0012(7)
N46' 0.0606(13) 0.0398(11) 0.0344(10) 0.0143(10) 0.0004(9) -0.0046(8)
C47' 0.095(2) 0.0535(16) 0.0386(14) 0.0098(16) 0.0066(15) -0.0136(12)
C48' 0.103(3) 0.083(2) 0.0309(13) 0.038(2) -0.0002(15) -0.0012(13)
C49' 0.070(2) 0.118(3) 0.0550(18) 0.030(2) -0.0064(16) -0.0243(19)

loop_
_atom_type_symbol
_atom_type_description
_atom_type_scat_dispersion_real
_atom_type_scat_dispersion_imag
_atom_type_scat_source
C C 0.0181 0.0091 'International Tables Vol C Tables 4.2.6.8 and 6.1.1.4'
N N 0.0311 0.0180 'International Tables Vol C Tables 4.2.6.8 and 6.1.1.4'
O O 0.0492 0.0322 'International Tables Vol C Tables 4.2.6.8 and 6.1.1.4'
H H 0.0000 0.0000 'International Tables Vol C Tables 4.2.6.8 and 6.1.1.4'

loop_
_geom_angle_atom_site_label_1
_geom_angle_atom_site_label_2
_geom_angle_atom_site_label_3
_geom_angle
C9 N1 C5 120.7(2)
C9 N1 C2 128.64(19)
C5 N1 C2 110.23(19)
N1 C2 C3 105.8(2)
N1 C2 H2A 110.6
C3 C2 H2A 110.6
N1 C2 H2B 110.6
C3 C2 H2B 110.6
H2A C2 H2B 108.7
C6 C3 C4 105.0(3)
C6 C3 C2 120.5(4)
C4 C3 C2 104.7(2)
C6 C3 C6" 25.8(3)
C4 C3 C6" 99.2(6)
C2 C3 C6" 99.2(5)
C6 C3 H3A 108.7
C4 C3 H3A 108.7
C2 C3 H3A 108.7
C6" C3 H3A 133.3
C6 C3 H3C 92.6
C4 C3 H3C 117.0
C2 C3 H3C 117.0
C6" C3 H3C 117.0
H3A C3 H3C 16.3
C8 C4 C5 115.3(2)
C8 C4 C3 105.4(3)
C5 C4 C3 106.3(2)
C8 C4 H4A 109.9
C5 C4 H4A 109.9
C3 C4 H4A 109.9
N1 C5 C11 106.7(2)
N1 C5 C4 103.0(2)
C11 C5 C4 111.3(2)
N1 C5 H5A 111.8
C11 C5 H5A 111.8
C4 C5 H5A 111.8
C3 C6 C7 100.7(4)
C3 C6 H6A 111.6
C7 C6 H6A 111.6
C3 C6 H6B 111.6
C7 C6 H6B 111.6
H6A C6 H6B 109.4
C6 C7 C8 104.6(4)
C6 C7 H7A 110.8
C8 C7 H7A 110.8
C6 C7 H7B 110.8
C8 C7 H7B 110.8
H7A C7 H7B 108.9
C7" C6" C3 111.6(9)
C7" C6" H6"1 109.3
C3 C6" H6"1 109.3
C7" C6" H6"2 109.3
C3 C6" H6"2 109.3
H6"1 C6" H6"2 108.0
C6" C7" C8 92.3(9)
C6" C7" H7"1 113.2
C8 C7" H7"1 113.2
C6" C7" H7"2 113.2
C8 C7" H7"2 113.2
H7"1 C7" H7"2 110.6
C4 C8 C7 103.7(3)
C4 C8 C7" 109.1(5)
C7 C8 C7" 30.4(5)
C4 C8 H8A 111.0
C7 C8 H8A 111.0
C7" C8 H8A 130.6
C4 C8 H8B 111.0
C7 C8 H8B 111.0
C7" C8 H8B 81.5
H8A C8 H8B 109.0
C4 C8 H8E 109.9
C7 C8 H8E 84.7
C7" C8 H8E 109.9
H8A C8 H8E 28.2
H8B C8 H8E 130.5
C4 C8 H8F 109.9
C7 C8 H8F 136.4
C7" C8 H8F 109.9
H8A C8 H8F 82.1
H8B C8 H8F 30.4
H8E C8 H8F 108.3
O10 C9 N1 121.7(2)
O10 C9 C13 120.2(2)
N1 C9 C13 118.08(19)
O12 C11 N17 121.8(3)
O12 C11 C5 120.5(3)
N17 C11 C5 117.7(2)
N14 C13 C9 106.80(17)
N14 C13 C22 113.03(19)
C9 C13 C22 112.2(2)
N14 C13 H13A 108.2
C9 C13 H13A 108.2
C22 C13 H13A 108.2
C15 N14 C13 122.26(18)
C15 N14 H14A 120.8(18)
C13 N14 H14A 115.8(18)
O16 C15 N14 123.9(2)
O16 C15 C24 121.1(2)
N14 C15 C24 114.83(19)
C11 N17 C18 115.7(2)
C11 N17 H17A 120(2)
C18 N17 H17A 122(2)
N17 C18 C19 112.1(2)
N17 C18 C28 109.6(2)
C19 C18 C28 118.3(3)
N17 C18 C19" 106.8(9)
C19 C18 C19" 37.9(7)
C28 C18 C19" 87.7(5)
N17 C18 H18A 105.2
C19 C18 H18A 105.2
C28 C18 H18A 105.2
C19" C18 H18A 138.8
N17 C18 H18C 116.3
C19 C18 H18C 82.0
C28 C18 H18C 116.3
C19" C18 H18C 116.3
H18A C18 H18C 23.3
C18 C19 C20 110.8(3)
C18 C19 H19A 109.5
C20 C19 H19A 109.5
C18 C19 H19B 109.5
C20 C19 H19B 109.5
H19A C19 H19B 108.1
C19 C20 C21 113.6(3)
C19 C20 H20A 108.8
C21 C20 H20A 108.8
C19 C20 H20B 108.8
C21 C20 H20B 108.8
H20A C20 H20B 107.7
C20" C19" C18 117.0(7)
C20" C19" H19E 108.1
C18 C19" H19E 108.1
C20" C19" H19F 108.1
C18 C19" H19F 108.1
H19E C19" H19F 107.3
C21 C20" C19" 112.4(6)
C21 C20" H20E 109.1
C19" C20" H20E 109.1
C21 C20" H20F 109.1
C19" C20" H20F 109.1
H20E C20" H20F 107.9
C20" C21 C20 37.2(5)
C20" C21 H21A 113.8
C20 C21 H21A 109.5
C20" C21 H21B 132.5
C20 C21 H21B 109.5
H21A C21 H21B 109.5
C20" C21 H21C 73.6
C20 C21 H21C 109.5
H21A C21 H21C 109.5
H21B C21 H21C 109.5
C30 C22 C31 110.3(3)
C30 C22 C23 109.4(3)
C31 C22 C23 109.6(3)
C30 C22 C13 106.9(2)
C31 C22 C13 109.0(2)
C23 C22 C13 111.6(2)
C22 C23 H23A 109.5
C22 C23 H23B 109.5
H23A C23 H23B 109.5
C22 C23 H23C 109.5
H23A C23 H23C 109.5
H23B C23 H23C 109.5
N25 C24 C15 109.37(19)
N25 C24 C32 110.78(19)
C15 C24 C32 108.86(19)
N25 C24 H24A 109.3
C15 C24 H24A 109.3
C32 C24 H24A 109.3
C26 N25 C24 123.18(19)
C26 N25 H25A 119(2)
C24 N25 H25A 118(2)
O27 C26 N25 124.0(2)
O27 C26 C38 120.1(2)
N25 C26 C38 115.8(2)
O29 C28 C18 121.8(2)
O29 C28 C44 121.1(2)
C18 C28 C44 117.1(2)
C22 C30 H30A 109.5
C22 C30 H30B 109.5
H30A C30 H30B 109.5
C22 C30 H30C 109.5
H30A C30 H30C 109.5
H30B C30 H30C 109.5
C22 C31 H31A 109.5
C22 C31 H31B 109.5
H31A C31 H31B 109.5
C22 C31 H31C 109.5
H31A C31 H31C 109.5
H31B C31 H31C 109.5
C37 C32 C33 110.2(2)
C37 C32 C24 110.7(2)
C33 C32 C24 112.0(2)
C37 C32 H32A 107.9
C33 C32 H32A 107.9
C24 C32 H32A 107.9
C34 C33 C32 111.4(2)
C34 C33 H33A 109.3
C32 C33 H33A 109.3
C34 C33 H33B 109.3
C32 C33 H33B 109.3
H33A C33 H33B 108.0
C35 C34 C33 111.2(3)
C35 C34 H34A 109.4
C33 C34 H34A 109.4
C35 C34 H34B 109.4
C33 C34 H34B 109.4
H34A C34 H34B 108.0
C34 C35 C36 111.0(4)
C34 C35 H35A 109.4
C36 C35 H35A 109.4
C34 C35 H35B 109.4
C36 C35 H35B 109.4
H35A C35 H35B 108.0
C35 C36 C37 110.5(3)
C35 C36 H36A 109.6
C37 C36 H36A 109.6
C35 C36 H36B 109.6
C37 C36 H36B 109.6
H36A C36 H36B 108.1
C32 C37 C36 111.3(3)
C32 C37 H37A 109.4
C36 C37 H37A 109.4
C32 C37 H37B 109.4
C36 C37 H37B 109.4
H37A C37 H37B 108.0
N39 C38 C43 121.3(2)
N39 C38 C26 118.1(2)
C43 C38 C26 120.5(2)
C38 N39 C40 115.6(2)
N39 C40 C41 122.5(2)
N39 C40 H40A 118.8
C41 C40 H40A 118.8
N42 C41 C40 122.1(2)
N42 C41 H41A 118.9
C40 C41 H41A 118.9
C41 N42 C43 115.2(2)
N42 C43 C38 123.1(3)
N42 C43 H43A 118.4
C38 C43 H43A 118.4
O45 C44 N46 126.3(2)
O45 C44 C28 120.0(2)
N46 C44 C28 113.65(19)
C44 N46 C47 121.85(19)
C44 N46 H46A 118.1(18)
C47 N46 H46A 120.0(18)
N46 C47 C48 119.9(2)
N46 C47 C49 119.9(2)
C48 C47 C49 60.19(14)
N46 C47 H47 115.4(16)
C48 C47 H47 117.1(16)
C49 C47 H47 113.1(16)
C47 C48 C49 59.92(13)
C47 C48 H48A 117.8
C49 C48 H48A 117.8
C47 C48 H48B 117.8
C49 C48 H48B 117.8
H48A C48 H48B 114.9
C47 C49 C48 59.89(13)
C47 C49 H49A 117.8
C48 C49 H49A 117.8
C47 C49 H49B 117.8
C48 C49 H49B 117.8
H49A C49 H49B 114.9
C9' N1' C5' 120.11(19)
C9' N1' C2' 128.8(2)
C5' N1' C2' 110.87(18)
N1' C2' C3' 104.1(2)
N1' C2' H2C 110.9
C3' C2' H2C 110.9
N1' C2' H2D 110.9
C3' C2' H2D 110.9
H2C C2' H2D 109.0
C6X C3' C2' 134.6(7)
C6X C3' C4' 98.7(6)
C2' C3' C4' 106.6(2)
C6X C3' C6' 27.8(5)
C2' C3' C6' 107.9(3)
C4' C3' C6' 105.0(3)
C6X C3' H3B 91.0
C2' C3' H3B 112.3
C4' C3' H3B 112.3
C6' C3' H3B 112.3
C6X C3' H3D 104.6
C2' C3' H3D 104.6
C4' C3' H3D 104.6
C6' C3' H3D 126.8
H3B C3' H3D 14.5
C8' C4' C5' 113.8(2)
C8' C4' C3' 104.9(2)
C5' C4' C3' 105.6(2)
C8' C4' H4B 110.8
C5' C4' H4B 110.8
C3' C4' H4B 110.8
N1' C5' C11' 110.5(2)
N1' C5' C4' 103.1(2)
C11' C5' C4' 111.81(18)
N1' C5' H5B 110.4
C11' C5' H5B 110.4
C4' C5' H5B 110.4
C7' C6' C3' 101.2(3)
C7' C6' H6C 111.5
C3' C6' H6C 111.5
C7' C6' H6D 111.5
C3' C6' H6D 111.5
H6C C6' H6D 109.3
C8' C7' C6' 103.0(3)
C8' C7' H7C 111.2
C6' C7' H7C 111.2
C8' C7' H7D 111.2
C6' C7' H7D 111.2
H7C C7' H7D 109.1
C6X C7X C8' 97.5(8)
C6X C7X H7X1 112.3
C8' C7X H7X1 112.3
C6X C7X H7X2 112.3
C8' C7X H7X2 112.3
H7X1 C7X H7X2 109.9
C3' C6X C7X 104.6(8)
C3' C6X H6X1 110.8
C7X C6X H6X1 110.8
C3' C6X H6X2 110.8
C7X C6X H6X2 110.8
H6X1 C6X H6X2 108.9
C7' C8' C7X 29.9(5)
C7' C8' C4' 103.5(3)
C7X C8' C4' 106.7(5)
C7' C8' H8C 111.1
C7X C8' H8C 132.2
C4' C8' H8C 111.1
C7' C8' H8D 111.1
C7X C8' H8D 82.7
C4' C8' H8D 111.1
H8C C8' H8D 109.0
C7' C8' H8G 84.6
C7X C8' H8G 110.4
C4' C8' H8G 110.4
H8C C8' H8G 28.1
H8D C8' H8G 130.1
C7' C8' H8H 135.6
C7X C8' H8H 110.4
C4' C8' H8H 110.4
H8C C8' H8H 82.8
H8D C8' H8H 29.4
H8G C8' H8H 108.6
O10' C9' N1' 120.6(2)
O10' C9' C13' 120.35(18)
N1' C9' C13' 119.02(19)
O12' C11' N17' 124.5(2)
O12' C11' C5' 121.9(2)
N17' C11' C5' 113.6(2)
N14' C13' C9' 105.42(17)
N14' C13' C22' 113.43(18)
C9' C13' C22' 113.46(18)
N14' C13' H13B 108.1
C9' C13' H13B 108.1
C22' C13' H13B 108.1
C15' N14' C13' 122.30(18)
C15' N14' H14B 116.9(17)
C13' N14' H14B 118.0(17)
O16' C15' N14' 124.2(2)
O16' C15' C24' 120.36(19)
N14' C15' C24' 115.43(18)
C11' N17' C18' 122.0(2)
C11' N17' H17B 119.1(19)
C18' N17' H17B 118.6(19)
N17' C18' C28' 108.80(18)
N17' C18' C19' 112.66(19)
C28' C18' C19' 112.9(2)
N17' C18' H18B 107.4
C28' C18' H18B 107.4
C19' C18' H18B 107.4
C20' C19' C18' 116.4(2)
C20' C19' H19C 108.2
C18' C19' H19C 108.2
C20' C19' H19D 108.2
C18' C19' H19D 108.2
H19C C19' H19D 107.3
C21' C20' C19' 114.6(3)
C21' C20' H20C 108.6
C19' C20' H20C 108.6
C21' C20' H20D 108.6
C19' C20' H20D 108.6
H20C C20' H20D 107.6
C20' C21' H21D 109.5
C20' C21' H21E 109.5
H21D C21' H21E 109.5
C20' C21' H21F 109.5
H21D C21' H21F 109.5
H21E C21' H21F 109.5
C30' C22' C31' 109.4(2)
C30' C22' C23' 109.9(2)
C31' C22' C23' 108.8(2)
C30' C22' C13' 112.9(2)
C31' C22' C13' 107.7(2)
C23' C22' C13' 108.0(2)
C22' C23' H23D 109.5
C22' C23' H23E 109.5
H23D C23' H23E 109.5
C22' C23' H23F 109.5
H23D C23' H23F 109.5
H23E C23' H23F 109.5
N25' C24' C15' 107.87(18)
N25' C24' C32' 112.34(17)
C15' C24' C32' 109.21(17)
N25' C24' H24B 109.1
C15' C24' H24B 109.1
C32' C24' H24B 109.1
C26' N25' C24' 122.9(2)
C26' N25' H25B 117.0(19)
C24' N25' H25B 119.9(18)
O27' C26' N25' 123.8(2)
O27' C26' C38' 120.3(2)
N25' C26' C38' 115.9(2)
O29' C28' C18' 122.9(2)
O29' C28' C44' 120.9(2)
C18' C28' C44' 116.13(18)
C22' C30' H30D 109.5
C22' C30' H30E 109.5
H30D C30' H30E 109.5
C22' C30' H30F 109.5
H30D C30' H30F 109.5
H30E C30' H30F 109.5
C22' C31' H31D 109.5
C22' C31' H31E 109.5
H31D C31' H31E 109.5
C22' C31' H31F 109.5
H31D C31' H31F 109.5
H31E C31' H31F 109.5
C37' C32' C33' 109.89(19)
C37' C32' C24' 110.94(18)
C33' C32' C24' 111.28(17)
C37' C32' H32B 108.2
C33' C32' H32B 108.2
C24' C32' H32B 108.2
C32' C33' C34' 111.25(19)
C32' C33' H33C 109.4
C34' C33' H33C 109.4
C32' C33' H33D 109.4
C34' C33' H33D 109.4
H33C C33' H33D 108.0
C35' C34' C33' 111.6(2)
C35' C34' H34C 109.3
C33' C34' H34C 109.3
C35' C34' H34D 109.3
C33' C34' H34D 109.3
H34C C34' H34D 108.0
C34' C35' C36' 111.5(2)
C34' C35' H35C 109.3
C36' C35' H35C 109.3
C34' C35' H35D 109.3
C36' C35' H35D 109.3
H35C C35' H35D 108.0
C35' C36' C37' 110.5(2)
C35' C36' H36C 109.6
C37' C36' H36C 109.6
C35' C36' H36D 109.6
C37' C36' H36D 109.6
H36C C36' H36D 108.1
C36' C37' C32' 111.4(2)
C36' C37' H37C 109.4
C32' C37' H37C 109.4
C36' C37' H37D 109.4
C32' C37' H37D 109.4
H37C C37' H37D 108.0
N39' C38' C43' 122.5(2)
N39' C38' C26' 118.1(2)
C43' C38' C26' 119.4(2)
C38' N39' C40' 115.9(3)
N39' C40' C41' 121.6(3)
N39' C40' H40B 119.2
C41' C40' H40B 119.2
N42' C41' C40' 123.0(3)
N42' C41' H41B 118.5
C40' C41' H41B 118.5
C41' N42' C43' 115.5(3)
N42' C43' C38' 121.5(3)
N42' C43' H43B 119.3
C38' C43' H43B 119.3
O45' C44' N46' 126.1(2)
O45' C44' C28' 119.8(2)
N46' C44' C28' 114.04(19)
C44' N46' C47' 119.7(2)
C44' N46' H46B 120(2)
C47' N46' H46B 121(2)
N46' C47' C49' 119.9(3)
N46' C47' C48' 118.4(2)
C49' C47' C48' 60.36(14)
N46' C47' H47' 119(2)
C49' C47' H47' 116(2)
C48' C47' H47' 109(2)
C47' C48' C49' 59.72(14)
C47' C48' H48C 117.8
C49' C48' H48C 117.8
C47' C48' H48D 117.8
C49' C48' H48D 117.8
H48C C48' H48D 114.9
C47' C49' C48' 59.92(14)
C47' C49' H49C 117.8
C48' C49' H49C 117.8
C47' C49' H49D 117.8
C48' C49' H49D 117.8
H49C C49' H49D 114.9

loop_
_geom_bond_atom_site_label_1
_geom_bond_atom_site_label_2
_geom_bond_distance
N1 C9 1.343(3)
N1 C5 1.468(3)
N1 C2 1.477(3)
C2 C3 1.547(4)
C2 H2A 0.9900
C2 H2B 0.9900
C3 C6 1.462(6)
C3 C4 1.537(5)
C3 C6" 1.563(8)
C3 H3A 1.0000
C3 H3C 1.0000
C4 C8 1.519(4)
C4 C5 1.524(5)
C4 H4A 1.0000
C5 C11 1.515(4)
C5 H5A 1.0000
C6 C7 1.513(6)
C6 H6A 0.9900
C6 H6B 0.9900
C7 C8 1.527(5)
C7 H7A 0.9900
C7 H7B 0.9900
C6" C7" 1.504(8)
C6" H6"1 0.9900
C6" H6"2 0.9900
C7" C8 1.534(7)
C7" H7"1 0.9900
C7" H7"2 0.9900
C8 H8A 0.9900
C8 H8B 0.9900
C8 H8E 0.9900
C8 H8F 0.9900
C9 O10 1.236(3)
C9 C13 1.526(3)
C11 O12 1.222(4)
C11 N17 1.335(4)
C13 N14 1.455(3)
C13 C22 1.560(3)
C13 H13A 1.0000
N14 C15 1.346(3)
N14 H14A 0.858(17)
C15 O16 1.224(3)
C15 C24 1.517(3)
N17 C18 1.444(3)
N17 H17A 0.870(18)
C18 C19 1.481(3)
C18 C28 1.506(3)
C18 C19" 1.543(5)
C18 H18A 1.0000
C18 H18C 1.0000
C19 C20 1.508(4)
C19 H19A 0.9900
C19 H19B 0.9900
C20 C21 1.595(4)
C20 H20A 0.9900
C20 H20B 0.9900
C19" C20" 1.521(5)
C19" H19E 0.9900
C19" H19F 0.9900
C20" C21 1.478(5)
C20" H20E 0.9900
C20" H20F 0.9900
C21 H21A 0.9800
C21 H21B 0.9800
C21 H21C 0.9800
C22 C30 1.526(5)
C22 C31 1.533(4)
C22 C23 1.535(4)
C23 H23A 0.9800
C23 H23B 0.9800
C23 H23C 0.9800
C24 N25 1.459(3)
C24 C32 1.555(4)
C24 H24A 1.0000
N25 C26 1.325(3)
N25 H25A 0.857(18)
C26 O27 1.227(3)
C26 C38 1.504(3)
C28 O29 1.188(3)
C28 C44 1.527(3)
C30 H30A 0.9800
C30 H30B 0.9800
C30 H30C 0.9800
C31 H31A 0.9800
C31 H31B 0.9800
C31 H31C 0.9800
C32 C37 1.529(4)
C32 C33 1.540(3)
C32 H32A 1.0000
C33 C34 1.525(4)
C33 H33A 0.9900
C33 H33B 0.9900
C34 C35 1.506(6)
C34 H34A 0.9900
C34 H34B 0.9900
C35 C36 1.512(5)
C35 H35A 0.9900
C35 H35B 0.9900
C36 C37 1.543(5)
C36 H36A 0.9900
C36 H36B 0.9900
C37 H37A 0.9900
C37 H37B 0.9900
C38 N39 1.322(3)
C38 C43 1.379(4)
N39 C40 1.336(3)
C40 C41 1.378(4)
C40 H40A 0.9500
C41 N42 1.316(4)
C41 H41A 0.9500
N42 C43 1.334(3)
C43 H43A 0.9500
C44 O45 1.230(3)
C44 N46 1.328(3)
N46 C47 1.430(3)
N46 H46A 0.882(17)
C47 C48 1.489(3)
C47 C49 1.490(2)
C47 H47 0.985(17)
C48 C49 1.494(3)
C48 H48A 0.9900
C48 H48B 0.9900
C49 H49A 0.9900
C49 H49B 0.9900
N1' C9' 1.340(3)
N1' C5' 1.452(3)
N1' C2' 1.468(3)
C2' C3' 1.521(4)
C2' H2C 0.9900
C2' H2D 0.9900
C3' C6X 1.490(7)
C3' C4' 1.551(5)
C3' C6' 1.565(5)
C3' H3B 1.0000
C3' H3D 1.0000
C4' C8' 1.526(4)
C4' C5' 1.548(3)
C4' H4B 1.0000
C5' C11' 1.536(3)
C5' H5B 1.0000
C6' C7' 1.503(6)
C6' H6C 0.9900
C6' H6D 0.9900
C7' C8' 1.502(5)
C7' H7C 0.9900
C7' H7D 0.9900
C7X C6X 1.498(8)
C7X C8' 1.517(7)
C7X H7X1 0.9900
C7X H7X2 0.9900
C6X H6X1 0.9900
C6X H6X2 0.9900
C8' H8C 0.9900
C8' H8D 0.9900
C8' H8G 0.9900
C8' H8H 0.9900
C9' O10' 1.234(3)
C9' C13' 1.528(3)
C11' O12' 1.218(3)
C11' N17' 1.343(3)
C13' N14' 1.460(3)
C13' C22' 1.551(3)
C13' H13B 1.0000
N14' C15' 1.346(3)
N14' H14B 0.883(17)
C15' O16' 1.229(3)
C15' C24' 1.522(3)
N17' C18' 1.454(3)
N17' H17B 0.859(18)
C18' C28' 1.509(3)
C18' C19' 1.547(3)
C18' H18B 1.0000
C19' C20' 1.511(4)
C19' H19C 0.9900
C19' H19D 0.9900
C20' C21' 1.505(5)
C20' H20C 0.9900
C20' H20D 0.9900
C21' H21D 0.9800
C21' H21E 0.9800
C21' H21F 0.9800
C22' C30' 1.518(4)
C22' C31' 1.538(4)
C22' C23' 1.540(4)
C23' H23D 0.9800
C23' H23E 0.9800
C23' H23F 0.9800
C24' N25' 1.464(3)
C24' C32' 1.540(3)
C24' H24B 1.0000
N25' C26' 1.335(3)
N25' H25B 0.863(18)
C26' O27' 1.235(3)
C26' C38' 1.501(3)
C28' O29' 1.202(3)
C28' C44' 1.536(3)
C30' H30D 0.9800
C30' H30E 0.9800
C30' H30F 0.9800
C31' H31D 0.9800
C31' H31E 0.9800
C31' H31F 0.9800
C32' C37' 1.531(3)
C32' C33' 1.536(3)
C32' H32B 1.0000
C33' C34' 1.534(3)
C33' H33C 0.9900
C33' H33D 0.9900
C34' C35' 1.520(4)
C34' H34C 0.9900
C34' H34D 0.9900
C35' C36' 1.526(4)
C35' H35C 0.9900
C35' H35D 0.9900
C36' C37' 1.529(4)
C36' H36C 0.9900
C36' H36D 0.9900
C37' H37C 0.9900
C37' H37D 0.9900
C38' N39' 1.332(3)
C38' C43' 1.387(4)
N39' C40' 1.341(3)
C40' C41' 1.377(5)
C40' H40B 0.9500
C41' N42' 1.332(5)
C41' H41B 0.9500
N42' C43' 1.345(4)
C43' H43B 0.9500
C44' O45' 1.216(3)
C44' N46' 1.331(3)
N46' C47' 1.428(3)
N46' H46B 0.873(18)
C47' C49' 1.484(3)
C47' C48' 1.487(3)
C47' H47' 1.029(19)
C48' C49' 1.494(3)
C48' H48C 0.9900
C48' H48D 0.9900
C49' H49C 0.9900
C49' H49D 0.9900

loop_
_geom_hbond_atom_site_label_D
_geom_hbond_atom_site_label_H
_geom_hbond_atom_site_label_A
_geom_hbond_site_symmetry_A
_geom_hbond_distance_DH
_geom_hbond_distance_HA
_geom_hbond_distance_DA
_geom_hbond_angle_DHA
N14 H14A O29' . 0.858(17) 2.121(18) 2.958(2) 165(2)
N17 H17A O27' 2_564 0.870(18) 2.13(2) 2.928(3) 153(3)
N46 H46A O10' 2_564 0.882(17) 2.088(19) 2.941(2) 163(3)
N14' H14B O29 2_565 0.883(17) 2.071(18) 2.945(3) 170(2)
N17' H17B O27 . 0.859(18) 2.08(2) 2.912(3) 162(3)
N46' H46B O10 . 0.873(18) 2.22(2) 3.051(3) 160(3)

loop_
_geom_torsion_atom_site_label_1
_geom_torsion_atom_site_label_2
_geom_torsion_atom_site_label_3
_geom_torsion_atom_site_label_4
_geom_torsion
_geom_torsion_publ_flag
C4 C5 C11 N17 -127.8(3) yes
C4' C5' C11' N17' -82.5(3) yes
C18 C19 C20 C21 -176.6(3) yes
C18' C19' C20' C21' 88.1(3) yes
C44 N46 C47 C49 149.2(2) yes
C44' N46' C47' C49' -84.7(3) yes
C44 N46 C47 C48 -140.1(3) yes
C44' N46' C47' C48' -155.0(3) yes
C32 C24 N25 C26 124.8(2) yes
C32' C24' N25' C26' 105.7(2) yes
